data_7246385
loop_
_publ_author_name
'Suresh, Rajaghatta N.'
'Swaroop, Toreshettahally R.'
'Gowda, Darshini'
'Mantelingu, Kempegowda'
'Rangappa, Kanchugarakoppal S.'

_publ_section_title
;
 A panoramic view on synthetic applications of &#x3b1;-oxothioamides: a
 highly regioselective synthesis of 2-acyl-4-(het)arylthiazoles and
 thioethers.
;
_journal_issue 8
_journal_name_full 'RSC advances'
_journal_page_first 4910
_journal_page_last 4916
_journal_paper_doi 10.1039/d2ra08118k
_journal_volume 13
_journal_year 2023
_chemical_formula_moiety 'C17 H13 N O2 S'
_chemical_formula_sum 'C17 H13 N O2 S'
_chemical_formula_weight 295.34
_space_group_crystal_system monoclinic
_space_group_IT_number 14
_space_group_name_Hall '-P 2ybc'
_space_group_name_H-M_alt 'P 1 21/c 1'
_atom_sites_solution_hydrogens geom
_audit_creation_date 2022-11-06
_audit_creation_method
;
Olex2 1.3
(compiled 2020.11.12 svn.r5f609507 for OlexSys, GUI svn.r6408)
;
_audit_update_record
;
2022-11-06 deposited with the CCDC.	2023-01-25 downloaded from the CCDC.
;
_cell_angle_alpha 90
_cell_angle_beta 92.6231(19)
_cell_angle_gamma 90
_cell_formula_units_Z 4
_cell_length_a 12.4137(6)
_cell_length_b 5.5560(3)
_cell_length_c 21.0115(10)
_cell_measurement_reflns_used 8791
_cell_measurement_temperature 294(2)
_cell_measurement_theta_max 27.8565
_cell_measurement_theta_min 3.2855
_cell_volume 1447.66(13)
_computing_cell_refinement '<i>SAINT</i> (Bruker, 2016)'
_computing_data_collection '<i>APEX3</i> (Bruker, 2016)'
_computing_data_reduction 'Bruker SAINT'
_computing_molecular_graphics 'Olex2 1.3 (Dolomanov et al., 2009)'
_computing_publication_material 'Olex2 1.3 (Dolomanov et al., 2009)'
_computing_structure_refinement 'SHELXL 2018/3 (Sheldrick, 2015)'
_computing_structure_solution 'SHELXT 2018/2 (Sheldrick, 2018)'
_diffrn_ambient_temperature 294.15
_diffrn_measured_fraction_theta_full 0.990
_diffrn_measured_fraction_theta_max 0.966
_diffrn_measurement_device_type 'Bruker D8 QUEST PHOTON-100'
_diffrn_measurement_method '\w and \f'
_diffrn_radiation_type MoK\a
_diffrn_radiation_wavelength 0.71073
_diffrn_reflns_av_R_equivalents 0.0449
_diffrn_reflns_av_unetI/netI 0.0402
_diffrn_reflns_Laue_measured_fraction_full 0.990
_diffrn_reflns_Laue_measured_fraction_max 0.966
_diffrn_reflns_limit_h_max 17
_diffrn_reflns_limit_h_min -17
_diffrn_reflns_limit_k_max 7
_diffrn_reflns_limit_k_min -7
_diffrn_reflns_limit_l_max 29
_diffrn_reflns_limit_l_min -28
_diffrn_reflns_number 23098
_diffrn_reflns_point_group_measured_fraction_full 0.990
_diffrn_reflns_point_group_measured_fraction_max 0.966
_diffrn_reflns_theta_full 25.242
_diffrn_reflns_theta_max 30.482
_diffrn_reflns_theta_min 1.642
_exptl_absorpt_coefficient_mu 0.227
_exptl_absorpt_correction_T_max 0.7461
_exptl_absorpt_correction_T_min 0.6365
_exptl_absorpt_correction_type multi-scan
_exptl_absorpt_process_details
;
 SADABS 2016/2: Krause, L., Herbst-Irmer, R., Sheldrick G.M. & Stalke D.,
 J. Appl. Cryst. 48 (2015) 3-10
;
_exptl_crystal_colour COLOURLESS
_exptl_crystal_density_diffrn 1.355
_exptl_crystal_description BLOCK
_exptl_crystal_F_000 616
_exptl_crystal_size_max 0.26
_exptl_crystal_size_mid 0.21
_exptl_crystal_size_min 0.19
_refine_diff_density_max 0.194
_refine_diff_density_min -0.214
_refine_diff_density_rms 0.033
_refine_ls_extinction_method none
_refine_ls_goodness_of_fit_ref 1.021
_refine_ls_hydrogen_treatment constr
_refine_ls_matrix_type full
_refine_ls_number_parameters 191
_refine_ls_number_reflns 4251
_refine_ls_number_restraints 0
_refine_ls_restrained_S_all 1.021
_refine_ls_R_factor_all 0.0856
_refine_ls_R_factor_gt 0.0482
_refine_ls_shift/su_max 0.000
_refine_ls_shift/su_mean 0.000
_refine_ls_structure_factor_coef Fsqd
_refine_ls_weighting_details 'w=1/[\s^2^(Fo^2^)+(0.0432P)^2^+0.4472P] where P=(Fo^2^+2Fc^2^)/3'
_refine_ls_weighting_scheme calc
_refine_ls_wR_factor_gt 0.1074
_refine_ls_wR_factor_ref 0.1277
_reflns_Friedel_coverage 0.000
_reflns_number_gt 2775
_reflns_number_total 4251
_reflns_threshold_expression 'I > 2\s(I)'
_cod_data_source_file d2ra08118k2.cif
_cod_data_source_block kb615_0m
_cod_database_code 7246385
_shelx_shelxl_version_number 2018/3
_shelx_space_group_comment
;
The symmetry employed for this shelxl refinement is uniquely defined
by the following loop, which should always be used as a source of
symmetry information in preference to the above space-group names.
They are only intended as comments.
;
_shelx_estimated_absorpt_t_max 0.958
_shelx_estimated_absorpt_t_min 0.943
_olex2_refinement_description
;
1. Fixed Uiso
 At 1.2 times of:
  All C(H) groups
 At 1.5 times of:
  All C(H,H,H) groups
2.a Aromatic/amide H refined with riding coordinates:
 C2(H2), C3(H3), C5(H5), C6(H6), C9(H9), C12(H12), C13(H13), C14(H14),
 C15(H15), C16(H16)
2.b Idealised Me refined as rotating group:
 C17(H17A,H17B,H17C)
;
_olex2_submission_special_instructions 'No special instructions were received'

loop_
_space_group_symop_operation_xyz
'x, y, z'
'-x, y+1/2, -z+1/2'
'-x, -y, -z'
'x, -y-1/2, z-1/2'

loop_
_atom_site_label
_atom_site_type_symbol
_atom_site_fract_x
_atom_site_fract_y
_atom_site_fract_z
_atom_site_U_iso_or_equiv
_atom_site_adp_type
_atom_site_occupancy
_atom_site_site_symmetry_order
_atom_site_calc_flag
_atom_site_refinement_flags_posn
_atom_site_refinement_flags_adp
_atom_site_refinement_flags_occupancy
_atom_site_disorder_assembly
_atom_site_disorder_group
C1 C 0.49538(14) 0.7550(3) 0.36238(8) 0.0568(4) Uani 1 1 d . . . . .
C2 C 0.46056(15) 0.7105(3) 0.42334(8) 0.0607(5) Uani 1 1 d . . . . .
H2 H 0.485930 0.804223 0.457502 0.073 Uiso 1 1 calc R U . . .
C3 C 0.38872(15) 0.5280(3) 0.43278(7) 0.0597(5) Uani 1 1 d . . . . .
H3 H 0.366365 0.499813 0.473761 0.072 Uiso 1 1 calc R U . . .
C4 C 0.34783(13) 0.3825(3) 0.38296(7) 0.0517(4) Uani 1 1 d . . . . .
C5 C 0.38303(14) 0.4315(3) 0.32186(7) 0.0594(4) Uani 1 1 d . . . . .
H5 H 0.357259 0.339309 0.287504 0.071 Uiso 1 1 calc R U . . .
C6 C 0.45479(16) 0.6133(4) 0.31208(8) 0.0660(5) Uani 1 1 d . . . . .
H6 H 0.476891 0.642790 0.271104 0.079 Uiso 1 1 calc R U . . .
C7 C 0.27241(14) 0.1888(3) 0.39809(7) 0.0575(4) Uani 1 1 d . . . . .
C8 C 0.21537(12) 0.0413(3) 0.34757(7) 0.0513(4) Uani 1 1 d . . . . .
C9 C 0.10965(14) -0.2656(3) 0.29419(8) 0.0594(4) Uani 1 1 d . . . . .
H9 H 0.067394 -0.395248 0.280353 0.071 Uiso 1 1 calc R U . . .
C10 C 0.15308(12) -0.1002(3) 0.25453(7) 0.0474(3) Uani 1 1 d . . . . .
C11 C 0.14134(12) -0.0936(3) 0.18424(7) 0.0473(3) Uani 1 1 d . . . . .
C12 C 0.08406(18) -0.2668(4) 0.15040(9) 0.0754(6) Uani 1 1 d . . . . .
H12 H 0.051978 -0.391822 0.172050 0.090 Uiso 1 1 calc R U . . .
C13 C 0.0735(2) -0.2576(5) 0.08468(10) 0.0877(7) Uani 1 1 d . . . . .
H13 H 0.034780 -0.376885 0.062595 0.105 Uiso 1 1 calc R U . . .
C14 C 0.11906(16) -0.0762(4) 0.05209(9) 0.0732(5) Uani 1 1 d . . . . .
H14 H 0.112295 -0.071304 0.007841 0.088 Uiso 1 1 calc R U . . .
C15 C 0.17482(18) 0.0987(4) 0.08488(9) 0.0778(6) Uani 1 1 d . . . . .
H15 H 0.205348 0.224948 0.062918 0.093 Uiso 1 1 calc R U . . .
C16 C 0.18639(16) 0.0897(4) 0.15069(8) 0.0656(5) Uani 1 1 d . . . . .
H16 H 0.225224 0.209593 0.172458 0.079 Uiso 1 1 calc R U . . .
C17 C 0.61050(17) 1.0815(4) 0.39634(10) 0.0775(6) Uani 1 1 d . . . . .
H17A H 0.662140 1.188574 0.378843 0.116 Uiso 1 1 calc R U . . .
H17B H 0.645278 0.985889 0.429330 0.116 Uiso 1 1 calc R U . . .
H17C H 0.553493 1.173582 0.413844 0.116 Uiso 1 1 calc R U . . .
N1 N 0.21290(10) 0.0744(2) 0.28588(6) 0.0497(3) Uani 1 1 d . . . . .
O1 O 0.25354(13) 0.1371(3) 0.45332(5) 0.0836(4) Uani 1 1 d . . . . .
O2 O 0.56678(11) 0.9276(3) 0.34730(6) 0.0730(4) Uani 1 1 d . . . . .
S1 S 0.14243(4) -0.20475(10) 0.37160(2) 0.06490(17) Uani 1 1 d . . . . .

loop_
_atom_site_aniso_label
_atom_site_aniso_U_11
_atom_site_aniso_U_22
_atom_site_aniso_U_33
_atom_site_aniso_U_23
_atom_site_aniso_U_13
_atom_site_aniso_U_12
C1 0.0578(10) 0.0625(11) 0.0494(9) -0.0080(8) -0.0037(7) 0.0132(8)
C2 0.0701(11) 0.0681(11) 0.0429(8) -0.0143(8) -0.0090(7) 0.0156(9)
C3 0.0717(11) 0.0736(12) 0.0336(7) -0.0059(7) -0.0003(7) 0.0204(10)
C4 0.0557(9) 0.0638(10) 0.0354(7) -0.0042(7) 0.0004(6) 0.0195(8)
C5 0.0662(10) 0.0756(12) 0.0364(7) -0.0112(8) 0.0021(7) 0.0014(9)
C6 0.0757(12) 0.0825(13) 0.0400(8) -0.0088(8) 0.0053(8) -0.0050(10)
C7 0.0678(10) 0.0679(11) 0.0371(7) -0.0010(7) 0.0058(7) 0.0200(9)
C8 0.0516(8) 0.0598(10) 0.0432(8) 0.0057(7) 0.0088(6) 0.0130(7)
C9 0.0576(10) 0.0581(10) 0.0623(10) 0.0134(8) 0.0025(8) 0.0007(8)
C10 0.0431(8) 0.0497(8) 0.0496(8) 0.0056(7) 0.0053(6) 0.0042(7)
C11 0.0433(8) 0.0513(9) 0.0473(8) -0.0001(7) 0.0037(6) -0.0002(7)
C12 0.0908(14) 0.0732(13) 0.0621(11) -0.0014(9) 0.0031(10) -0.0317(11)
C13 0.1038(17) 0.0949(16) 0.0637(12) -0.0170(11) -0.0059(11) -0.0375(14)
C14 0.0781(12) 0.0954(15) 0.0455(9) -0.0071(10) -0.0014(8) -0.0091(12)
C15 0.1005(15) 0.0849(14) 0.0481(9) 0.0071(9) 0.0052(9) -0.0262(12)
C16 0.0821(12) 0.0681(11) 0.0462(9) 0.0009(8) 0.0008(8) -0.0243(10)
C17 0.0705(12) 0.0789(14) 0.0814(13) -0.0203(11) -0.0136(10) 0.0039(11)
N1 0.0549(7) 0.0544(8) 0.0402(6) 0.0016(6) 0.0057(5) 0.0022(6)
O1 0.1196(12) 0.0948(10) 0.0374(6) 0.0016(6) 0.0164(7) 0.0004(9)
O2 0.0810(9) 0.0753(9) 0.0623(8) -0.0134(7) -0.0020(6) -0.0066(7)
S1 0.0665(3) 0.0752(3) 0.0536(3) 0.0229(2) 0.0093(2) 0.0094(2)

loop_
_atom_type_symbol
_atom_type_description
_atom_type_scat_dispersion_real
_atom_type_scat_dispersion_imag
_atom_type_scat_source
C C 0.0033 0.0016 'International Tables Vol C Tables 4.2.6.8 and 6.1.1.4'
H H 0.0000 0.0000 'International Tables Vol C Tables 4.2.6.8 and 6.1.1.4'
N N 0.0061 0.0033 'International Tables Vol C Tables 4.2.6.8 and 6.1.1.4'
O O 0.0106 0.0060 'International Tables Vol C Tables 4.2.6.8 and 6.1.1.4'
S S 0.1246 0.1234 'International Tables Vol C Tables 4.2.6.8 and 6.1.1.4'

loop_
_geom_angle_atom_site_label_1
_geom_angle_atom_site_label_2
_geom_angle_atom_site_label_3
_geom_angle
_geom_angle_site_symmetry_1
_geom_angle_site_symmetry_3
_geom_angle_publ_flag
C2 C1 C6 118.72(18) . . ?
O2 C1 C2 125.13(16) . . ?
O2 C1 C6 116.15(16) . . ?
C1 C2 H2 120.1 . . ?
C3 C2 C1 119.72(16) . . ?
C3 C2 H2 120.1 . . ?
C2 C3 H3 118.8 . . ?
C2 C3 C4 122.36(15) . . ?
C4 C3 H3 118.8 . . ?
C3 C4 C5 117.08(17) . . ?
C3 C4 C7 118.28(14) . . ?
C5 C4 C7 124.64(15) . . ?
C4 C5 H5 119.6 . . ?
C6 C5 C4 120.89(16) . . ?
C6 C5 H5 119.6 . . ?
C1 C6 H6 119.4 . . ?
C5 C6 C1 121.22(16) . . ?
C5 C6 H6 119.4 . . ?
C4 C7 C8 122.26(13) . . ?
O1 C7 C4 121.74(16) . . ?
O1 C7 C8 115.99(18) . . ?
C7 C8 S1 117.67(11) . . ?
N1 C8 C7 128.01(16) . . ?
N1 C8 S1 114.33(13) . . ?
C10 C9 H9 124.2 . . ?
C10 C9 S1 111.55(14) . . ?
S1 C9 H9 124.2 . . ?
C9 C10 C11 127.02(15) . . ?
C9 C10 N1 113.72(14) . . ?
N1 C10 C11 119.26(13) . . ?
C12 C11 C10 121.62(15) . . ?
C16 C11 C10 120.54(14) . . ?
C16 C11 C12 117.84(15) . . ?
C11 C12 H12 119.5 . . ?
C11 C12 C13 120.94(18) . . ?
C13 C12 H12 119.5 . . ?
C12 C13 H13 119.7 . . ?
C14 C13 C12 120.59(19) . . ?
C14 C13 H13 119.7 . . ?
C13 C14 H14 120.4 . . ?
C13 C14 C15 119.26(17) . . ?
C15 C14 H14 120.4 . . ?
C14 C15 H15 119.8 . . ?
C14 C15 C16 120.46(18) . . ?
C16 C15 H15 119.8 . . ?
C11 C16 C15 120.90(17) . . ?
C11 C16 H16 119.5 . . ?
C15 C16 H16 119.5 . . ?
H17A C17 H17B 109.5 . . ?
H17A C17 H17C 109.5 . . ?
H17B C17 H17C 109.5 . . ?
O2 C17 H17A 109.5 . . ?
O2 C17 H17B 109.5 . . ?
O2 C17 H17C 109.5 . . ?
C8 N1 C10 111.35(14) . . ?
C1 O2 C17 119.15(16) . . ?
C9 S1 C8 89.04(8) . . ?

loop_
_geom_bond_atom_site_label_1
_geom_bond_atom_site_label_2
_geom_bond_distance
_geom_bond_site_symmetry_2
_geom_bond_publ_flag
C1 C2 1.393(2) . ?
C1 C6 1.394(2) . ?
C1 O2 1.353(2) . ?
C2 H2 0.9300 . ?
C2 C3 1.371(3) . ?
C3 H3 0.9300 . ?
C3 C4 1.399(2) . ?
C4 C5 1.402(2) . ?
C4 C7 1.471(3) . ?
C5 H5 0.9300 . ?
C5 C6 1.368(3) . ?
C6 H6 0.9300 . ?
C7 C8 1.494(2) . ?
C7 O1 1.2284(19) . ?
C8 N1 1.3082(18) . ?
C8 S1 1.7277(18) . ?
C9 H9 0.9300 . ?
C9 C10 1.368(2) . ?
C9 S1 1.6926(19) . ?
C10 C11 1.478(2) . ?
C10 N1 1.372(2) . ?
C11 C12 1.375(2) . ?
C11 C16 1.372(2) . ?
C12 H12 0.9300 . ?
C12 C13 1.382(3) . ?
C13 H13 0.9300 . ?
C13 C14 1.357(3) . ?
C14 H14 0.9300 . ?
C14 C15 1.362(3) . ?
C15 H15 0.9300 . ?
C15 C16 1.385(2) . ?
C16 H16 0.9300 . ?
C17 H17A 0.9600 . ?
C17 H17B 0.9600 . ?
C17 H17C 0.9600 . ?
C17 O2 1.427(2) . ?

loop_
_geom_torsion_atom_site_label_1
_geom_torsion_atom_site_label_2
_geom_torsion_atom_site_label_3
_geom_torsion_atom_site_label_4
_geom_torsion
_geom_torsion_site_symmetry_1
_geom_torsion_site_symmetry_2
_geom_torsion_site_symmetry_3
_geom_torsion_site_symmetry_4
_geom_torsion_publ_flag
C1 C2 C3 C4 -0.3(3) . . . . ?
C2 C1 C6 C5 -0.7(3) . . . . ?
C2 C1 O2 C17 -0.9(3) . . . . ?
C2 C3 C4 C5 -0.3(2) . . . . ?
C2 C3 C4 C7 179.07(15) . . . . ?
C3 C4 C5 C6 0.4(2) . . . . ?
C3 C4 C7 C8 173.31(14) . . . . ?
C3 C4 C7 O1 -7.5(2) . . . . ?
C4 C5 C6 C1 0.1(3) . . . . ?
C4 C7 C8 N1 -8.2(3) . . . . ?
C4 C7 C8 S1 171.94(12) . . . . ?
C5 C4 C7 C8 -7.3(2) . . . . ?
C5 C4 C7 O1 171.84(17) . . . . ?
C6 C1 C2 C3 0.8(3) . . . . ?
C6 C1 O2 C17 179.16(16) . . . . ?
C7 C4 C5 C6 -178.98(16) . . . . ?
C7 C8 N1 C10 179.22(15) . . . . ?
C7 C8 S1 C9 -179.21(13) . . . . ?
C9 C10 C11 C12 -1.5(3) . . . . ?
C9 C10 C11 C16 177.47(17) . . . . ?
C9 C10 N1 C8 0.43(19) . . . . ?
C10 C9 S1 C8 -0.66(13) . . . . ?
C10 C11 C12 C13 179.8(2) . . . . ?
C10 C11 C16 C15 -179.32(18) . . . . ?
C11 C10 N1 C8 -179.73(13) . . . . ?
C11 C12 C13 C14 -0.4(4) . . . . ?
C12 C11 C16 C15 -0.3(3) . . . . ?
C12 C13 C14 C15 -0.5(4) . . . . ?
C13 C14 C15 C16 1.0(3) . . . . ?
C14 C15 C16 C11 -0.6(3) . . . . ?
C16 C11 C12 C13 0.8(3) . . . . ?
N1 C8 S1 C9 0.95(13) . . . . ?
N1 C10 C11 C12 178.70(16) . . . . ?
N1 C10 C11 C16 -2.3(2) . . . . ?
O1 C7 C8 N1 172.55(16) . . . . ?
O1 C7 C8 S1 -7.3(2) . . . . ?
O2 C1 C2 C3 -179.19(16) . . . . ?
O2 C1 C6 C5 179.24(16) . . . . ?
S1 C8 N1 C10 -0.96(17) . . . . ?
S1 C9 C10 C11 -179.53(13) . . . . ?
S1 C9 C10 N1 0.28(18) . . . . ?
